data_4088971
loop_
_publ_author_name
'Brown, Loren C.'
'Ressegue, Emily'
'Merola, Joseph S.'

_publ_section_title
;
 Rapid Access to Derivatized, Dimeric, Ring-Substituted
 Dichloro(cyclopentadienyl)rhodium(III) and Iridium(III) Complexes
;
_journal_issue 24
_journal_name_full Organometallics
_journal_page_first 4014
_journal_paper_doi 10.1021/acs.organomet.6b00580
_journal_volume 35
_journal_year 2016
_chemical_formula_moiety 'C34 H42 Cl4 Rh2'
_chemical_formula_sum 'C34 H42 Cl4 Rh2'
_chemical_formula_weight 798.29
_space_group_crystal_system monoclinic
_space_group_IT_number 14
_space_group_name_Hall '-P 2ybc'
_space_group_name_H-M_alt 'P 1 21/c 1'
_atom_sites_solution_hydrogens geom
_atom_sites_solution_primary direct
_audit_creation_date 2016-05-11
_audit_creation_method
;
Olex2 1.2
(compiled 2016.02.19 svn.r3266 for OlexSys, GUI svn.r5155)
;
_cell_angle_alpha 90
_cell_angle_beta 105.933(2)
_cell_angle_gamma 90
_cell_formula_units_Z 2
_cell_length_a 8.19747(19)
_cell_length_b 14.7032(3)
_cell_length_c 14.0876(3)
_cell_measurement_reflns_used 17390
_cell_measurement_temperature 126(30)
_cell_measurement_theta_max 32.2370
_cell_measurement_theta_min 4.0420
_cell_volume 1632.73(6)
_computing_cell_refinement
;
CrysAlisPro, Agilent Technologies,
Version 1.171.37.35 (release 13-08-2014 CrysAlis171 .NET)
(compiled Aug 13 2014,18:06:01)
;
_computing_data_collection
;
CrysAlisPro, Agilent Technologies,
Version 1.171.37.35 (release 13-08-2014 CrysAlis171 .NET)
(compiled Aug 13 2014,18:06:01)
;
_computing_data_reduction
;
CrysAlisPro, Agilent Technologies,
Version 1.171.37.35 (release 13-08-2014 CrysAlis171 .NET)
(compiled Aug 13 2014,18:06:01)
;
_computing_molecular_graphics 'Olex2 (Dolomanov et al., 2009)'
_computing_publication_material 'Olex2 (Dolomanov et al., 2009)'
_computing_structure_refinement 'ShelXL (Sheldrick, 2015)'
_computing_structure_solution 'ShelXT (Sheldrick, 2015)'
_diffrn_ambient_environment N~2~
_diffrn_ambient_temperature 126(30)
_diffrn_detector 'CCD plate'
_diffrn_detector_area_resol_mean 8.0061
_diffrn_detector_type Eos
_diffrn_measured_fraction_theta_full 0.998
_diffrn_measured_fraction_theta_max 0.955
_diffrn_measurement_details
;
#__ type_ start__ end____ width___ exp.time_
  1 omega   -4.00   74.00   1.0000   19.0000
omega____ theta____ kappa____ phi______ frames
    -       29.2190  -99.0000 -150.0000 78

#__ type_ start__ end____ width___ exp.time_
  2 omega   -4.00   74.00   1.0000   19.0000
omega____ theta____ kappa____ phi______ frames
    -       29.2190  -99.0000  -60.0000 78

#__ type_ start__ end____ width___ exp.time_
  3 omega   -4.00   74.00   1.0000   19.0000
omega____ theta____ kappa____ phi______ frames
    -       29.2190  -99.0000   90.0000 78

#__ type_ start__ end____ width___ exp.time_
  4 omega -109.00  -35.00   1.0000   19.0000
omega____ theta____ kappa____ phi______ frames
    -      -29.5315 -178.0000 -120.0000 74

#__ type_ start__ end____ width___ exp.time_
  5 omega -109.00  -35.00   1.0000   19.0000
omega____ theta____ kappa____ phi______ frames
    -      -29.5315 -178.0000  150.0000 74

#__ type_ start__ end____ width___ exp.time_
  6 omega  -50.00   44.00   1.0000   19.0000
omega____ theta____ kappa____ phi______ frames
    -      -29.5315   38.0000 -180.0000 94

#__ type_ start__ end____ width___ exp.time_
  7 omega -105.00   37.00   1.0000   19.0000
omega____ theta____ kappa____ phi______ frames
    -      -29.5315  -19.0000    0.0000 142

#__ type_ start__ end____ width___ exp.time_
  8 omega    6.00   92.00   1.0000   19.0000
omega____ theta____ kappa____ phi______ frames
    -       29.2190   57.0000   90.0000 86

#__ type_ start__ end____ width___ exp.time_
  9 omega   -4.00  102.00   1.0000   19.0000
omega____ theta____ kappa____ phi______ frames
    -       29.2190   77.0000  150.0000 106

#__ type_ start__ end____ width___ exp.time_
 10 omega  -50.00   44.00   1.0000   19.0000
omega____ theta____ kappa____ phi______ frames
    -      -29.5315   38.0000   90.0000 94

#__ type_ start__ end____ width___ exp.time_
 11 omega -102.00    4.00   1.0000   19.0000
omega____ theta____ kappa____ phi______ frames
    -      -29.5315  -77.0000  -30.0000 106

#__ type_ start__ end____ width___ exp.time_
 12 omega -100.00   -6.00   1.0000   19.0000
omega____ theta____ kappa____ phi______ frames
    -      -29.5315  -57.0000 -150.0000 94
;
_diffrn_measurement_device 'four-circle diffractometer'
_diffrn_measurement_device_type 'Xcalibur, Eos, Gemini ultra'
_diffrn_measurement_method '\w scans'
_diffrn_orient_matrix_UB_11 0.0889272000
_diffrn_orient_matrix_UB_12 -0.0070997000
_diffrn_orient_matrix_UB_13 0.0122563000
_diffrn_orient_matrix_UB_21 -0.0120630000
_diffrn_orient_matrix_UB_22 -0.0345979000
_diffrn_orient_matrix_UB_23 -0.0363610000
_diffrn_orient_matrix_UB_31 0.0065544000
_diffrn_orient_matrix_UB_32 0.0328848000
_diffrn_orient_matrix_UB_33 -0.0356126000
_diffrn_radiation_monochromator graphite
_diffrn_radiation_probe x-ray
_diffrn_radiation_type MoK\a
_diffrn_radiation_wavelength 0.71073
_diffrn_reflns_av_R_equivalents 0.0557
_diffrn_reflns_av_unetI/netI 0.0360
_diffrn_reflns_Laue_measured_fraction_full 0.998
_diffrn_reflns_Laue_measured_fraction_max 0.955
_diffrn_reflns_limit_h_max 12
_diffrn_reflns_limit_h_min -12
_diffrn_reflns_limit_k_max 22
_diffrn_reflns_limit_k_min -21
_diffrn_reflns_limit_l_max 21
_diffrn_reflns_limit_l_min -20
_diffrn_reflns_number 40203
_diffrn_reflns_point_group_measured_fraction_full 0.998
_diffrn_reflns_point_group_measured_fraction_max 0.955
_diffrn_reflns_theta_full 30.000
_diffrn_reflns_theta_max 32.433
_diffrn_reflns_theta_min 3.605
_diffrn_source 'Enhance (Mo) X-ray Source'
_exptl_absorpt_coefficient_mu 1.361
_exptl_absorpt_correction_T_max 0.912
_exptl_absorpt_correction_T_min 0.733
_exptl_absorpt_correction_type analytical
_exptl_absorpt_process_details
;
CrysAlisPro, Agilent Technologies,
Version 1.171.37.35 (release 13-08-2014 CrysAlis171 .NET)
(compiled Aug 13 2014,18:06:01)
Analytical numeric absorption correction using a multifaceted crystal
			model based on expressions derived by R.C. Clark & J.S. Reid.
(Clark, R. C. & Reid, J. S. (1995). Acta Cryst. A51, 887-897)
Empirical absorption correction using spherical harmonics,
 implemented in SCALE3 ABSPACK scaling algorithm.
;
_exptl_crystal_colour violet
_exptl_crystal_colour_primary violet
_exptl_crystal_density_diffrn 1.624
_exptl_crystal_description block
_exptl_crystal_F_000 808
_exptl_crystal_size_max 0.3315
_exptl_crystal_size_mid 0.1372
_exptl_crystal_size_min 0.0917
_refine_diff_density_max 0.823
_refine_diff_density_min -0.476
_refine_diff_density_rms 0.099
_refine_ls_extinction_method none
_refine_ls_goodness_of_fit_ref 1.094
_refine_ls_hydrogen_treatment constr
_refine_ls_matrix_type full
_refine_ls_number_parameters 185
_refine_ls_number_reflns 5615
_refine_ls_number_restraints 0
_refine_ls_restrained_S_all 1.094
_refine_ls_R_factor_all 0.0367
_refine_ls_R_factor_gt 0.0286
_refine_ls_shift/su_max 0.001
_refine_ls_shift/su_mean 0.000
_refine_ls_structure_factor_coef Fsqd
_refine_ls_weighting_details 'w=1/[\s^2^(Fo^2^)+(0.0203P)^2^+0.5356P] where P=(Fo^2^+2Fc^2^)/3'
_refine_ls_weighting_scheme calc
_refine_ls_wR_factor_gt 0.0565
_refine_ls_wR_factor_ref 0.0595
_reflns_Friedel_coverage 0.000
_reflns_number_gt 4898
_reflns_number_total 5615
_reflns_threshold_expression 'I > 2\s(I)'
_cod_data_source_file om6b00580_si_002.cif
_cod_data_source_block 3m_lbx-031abs
_cod_original_cell_volume 1632.74(6)
_cod_database_code 4088971
_chemical_oxdiff_formula 'C34 H42 Cl4 Rh2'
_shelx_space_group_comment
;
The symmetry employed for this shelxl refinement is uniquely defined
by the following loop, which should always be used as a source of
symmetry information in preference to the above space-group names.
They are only intended as comments.
;
_reflns_odcompleteness_completeness 99.63
_reflns_odcompleteness_iscentric 1
_reflns_odcompleteness_theta 26.32
_olex2_refinement_description
;
1. Others
 Fixed Uiso: H6A(0.04) H6B(0.04) H6C(0.04) H7A(0.042) H7B(0.042) H7C(0.042)
 H8A(0.041) H8B(0.041) H8C(0.041) H9A(0.036) H9B(0.036) H9C(0.036) H10A(0.021)
 H10B(0.021) H11A(0.02) H11B(0.02) H13(0.022) H14(0.025) H15(0.026) H16(0.026)
 H17(0.023)
 Fixed X: H6A(0.2475) H6B(0.4183) H6C(0.2477) H7A(-0.1133) H7B(-0.073)
 H7C(0.0328) H8A(-0.1159) H8B(0.021) H8C(-0.088) H9A(0.254) H9B(0.422)
 H9C(0.2502) H10A(0.5684) H10B(0.5598) H11A(0.3939) H11B(0.3814) H13(0.6832)
 H14(0.9476) H15(1.0428) H16(0.8694) H17(0.6042)
 Fixed Y: H6A(0.3662) H6B(0.4052) H6C(0.4015) H7A(0.4527) H7B(0.4891)
 H7C(0.4058) H8A(0.701) H8B(0.732) H8C(0.6416) H9A(0.7869) H9B(0.7658)
 H9C(0.7926) H10A(0.5407) H10B(0.6493) H11A(0.5453) H11B(0.6539) H13(0.4757)
 H14(0.492) H15(0.6364) H16(0.7627) H17(0.7471)
 Fixed Z: H6A(0.2885) H6B(0.2698) H6C(0.1811) H7A(0.2717) H7B(0.3828)
 H7C(0.3569) H8A(0.2932) H8B(0.3924) H8C(0.3915) H9A(0.2389) H9B(0.3256)
 H9C(0.3517) H10A(0.2616) H10B(0.2681) H11A(0.0946) H11B(0.1009) H13(0.1078)
 H14(0.0773) H15(0.046) H16(0.041) H17(0.0714)
;
_shelx_shelxl_version_number 2014/7
_olex2_submission_special_instructions 'No special instructions were received'

loop_
_space_group_symop_operation_xyz
'x, y, z'
'-x, y+1/2, -z+1/2'
'-x, -y, -z'
'x, -y-1/2, z-1/2'

loop_
_atom_site_label
_atom_site_type_symbol
_atom_site_fract_x
_atom_site_fract_y
_atom_site_fract_z
_atom_site_U_iso_or_equiv
_atom_site_adp_type
_atom_site_occupancy
_atom_site_site_symmetry_order
_atom_site_calc_flag
_atom_site_refinement_flags_posn
Rh1 Rh 0.32866(2) 0.56873(2) 0.42036(2) 0.01038(4) Uani 1 1 d .
Cl1 Cl 0.29959(6) 0.65503(3) 0.55896(3) 0.01826(9) Uani 1 1 d .
Cl2 Cl 0.63961(5) 0.57293(3) 0.48289(3) 0.01318(8) Uani 1 1 d .
C1 C 0.2491(2) 0.50495(12) 0.27846(12) 0.0157(3) Uani 1 1 d .
C2 C 0.1033(2) 0.52858(13) 0.31307(13) 0.0174(4) Uani 1 1 d .
C3 C 0.1011(2) 0.62524(13) 0.32413(13) 0.0164(3) Uani 1 1 d .
C4 C 0.2497(2) 0.66207(12) 0.30191(12) 0.0144(3) Uani 1 1 d .
C5 C 0.3376(2) 0.58703(12) 0.27123(12) 0.0132(3) Uani 1 1 d .
C6 C 0.2946(3) 0.41136(13) 0.25217(15) 0.0269(5) Uani 1 1 d .
H6A H 0.2475 0.3662 0.2885 0.040 Uiso 1 1 calc GR
H6B H 0.4183 0.4052 0.2698 0.040 Uiso 1 1 calc GR
H6C H 0.2477 0.4015 0.1811 0.040 Uiso 1 1 calc GR
C7 C -0.0235(3) 0.46341(16) 0.33282(16) 0.0283(5) Uani 1 1 d .
H7A H -0.1133 0.4527 0.2717 0.042 Uiso 1 1 calc GR
H7B H -0.0730 0.4891 0.3828 0.042 Uiso 1 1 calc GR
H7C H 0.0328 0.4058 0.3569 0.042 Uiso 1 1 calc GR
C8 C -0.0319(3) 0.67964(16) 0.35276(16) 0.0273(5) Uani 1 1 d .
H8A H -0.1159 0.7010 0.2932 0.041 Uiso 1 1 calc GR
H8B H 0.0210 0.7320 0.3924 0.041 Uiso 1 1 calc GR
H8C H -0.0880 0.6416 0.3915 0.041 Uiso 1 1 calc GR
C9 C 0.2982(3) 0.76031(13) 0.30480(15) 0.0241(4) Uani 1 1 d .
H9A H 0.2540 0.7869 0.2389 0.036 Uiso 1 1 calc GR
H9B H 0.4220 0.7658 0.3256 0.036 Uiso 1 1 calc GR
H9C H 0.2502 0.7926 0.3517 0.036 Uiso 1 1 calc GR
C10 C 0.4958(2) 0.59451(14) 0.23819(13) 0.0179(4) Uani 1 1 d .
H10A H 0.5684 0.5407 0.2616 0.021 Uiso 1 1 calc R
H10B H 0.5598 0.6493 0.2681 0.021 Uiso 1 1 calc R
C11 C 0.4553(2) 0.60070(13) 0.12484(13) 0.0163(3) Uani 1 1 d .
H11A H 0.3939 0.5453 0.0946 0.020 Uiso 1 1 calc R
H11B H 0.3814 0.6539 0.1009 0.020 Uiso 1 1 calc R
C12 C 0.6173(2) 0.61000(12) 0.09472(12) 0.0140(3) Uani 1 1 d .
C13 C 0.7209(3) 0.53439(13) 0.09498(13) 0.0182(4) Uani 1 1 d .
H13 H 0.6832 0.4757 0.1078 0.022 Uiso 1 1 calc R
C14 C 0.8783(3) 0.54392(14) 0.07667(14) 0.0208(4) Uani 1 1 d .
H14 H 0.9476 0.4920 0.0773 0.025 Uiso 1 1 calc R
C15 C 0.9345(3) 0.62954(14) 0.05747(14) 0.0220(4) Uani 1 1 d .
H15 H 1.0428 0.6364 0.0460 0.026 Uiso 1 1 calc R
C16 C 0.8320(3) 0.70439(14) 0.05517(14) 0.0220(4) Uani 1 1 d .
H16 H 0.8694 0.7627 0.0410 0.026 Uiso 1 1 calc R
C17 C 0.6738(2) 0.69512(13) 0.07344(13) 0.0195(4) Uani 1 1 d .
H17 H 0.6042 0.7471 0.0714 0.023 Uiso 1 1 calc R

loop_
_atom_site_aniso_label
_atom_site_aniso_U_11
_atom_site_aniso_U_22
_atom_site_aniso_U_33
_atom_site_aniso_U_23
_atom_site_aniso_U_13
_atom_site_aniso_U_12
Rh1 0.01030(7) 0.01183(6) 0.00903(6) 0.00080(5) 0.00270(5) -0.00191(5)
Cl1 0.0189(2) 0.0209(2) 0.01690(19) -0.00622(16) 0.00814(17) -0.00436(16)
Cl2 0.01191(18) 0.01437(18) 0.01257(17) 0.00276(14) 0.00221(15) -0.00314(14)
C1 0.0174(9) 0.0173(8) 0.0098(7) -0.0007(6) -0.0007(7) -0.0008(7)
C2 0.0125(8) 0.0251(9) 0.0116(7) 0.0029(7) -0.0017(7) -0.0056(7)
C3 0.0120(8) 0.0246(9) 0.0125(8) 0.0049(7) 0.0034(7) 0.0035(7)
C4 0.0149(8) 0.0166(8) 0.0117(7) 0.0035(6) 0.0035(7) 0.0016(6)
C5 0.0116(8) 0.0202(8) 0.0077(7) 0.0007(6) 0.0024(6) 0.0002(6)
C6 0.0377(13) 0.0188(9) 0.0187(9) -0.0050(7) -0.0016(9) 0.0006(8)
C7 0.0199(10) 0.0359(12) 0.0242(10) 0.0101(9) -0.0021(8) -0.0145(9)
C8 0.0179(10) 0.0421(12) 0.0237(10) 0.0065(9) 0.0088(8) 0.0108(9)
C9 0.0359(12) 0.0159(9) 0.0225(9) 0.0047(7) 0.0115(9) -0.0007(8)
C10 0.0132(9) 0.0297(9) 0.0115(8) -0.0005(7) 0.0048(7) 0.0011(7)
C11 0.0137(9) 0.0239(9) 0.0114(7) 0.0003(7) 0.0037(7) -0.0007(7)
C12 0.0135(8) 0.0205(8) 0.0085(7) -0.0002(6) 0.0037(6) 0.0014(7)
C13 0.0224(10) 0.0187(9) 0.0136(8) 0.0002(7) 0.0051(7) 0.0027(7)
C14 0.0224(10) 0.0257(9) 0.0163(8) 0.0004(7) 0.0085(8) 0.0096(8)
C15 0.0173(9) 0.0328(11) 0.0181(9) -0.0002(8) 0.0084(8) 0.0023(8)
C16 0.0255(10) 0.0218(9) 0.0226(9) 0.0018(8) 0.0130(8) -0.0022(8)
C17 0.0207(9) 0.0209(9) 0.0189(8) 0.0019(7) 0.0088(8) 0.0057(7)

loop_
_atom_type_symbol
_atom_type_description
_atom_type_scat_dispersion_real
_atom_type_scat_dispersion_imag
_atom_type_scat_source
C C 0.0033 0.0016 'International Tables Vol C Tables 4.2.6.8 and 6.1.1.4'
H H 0.0000 0.0000 'International Tables Vol C Tables 4.2.6.8 and 6.1.1.4'
Cl Cl 0.1484 0.1585 'International Tables Vol C Tables 4.2.6.8 and 6.1.1.4'
Rh Rh -1.1178 0.9187 'International Tables Vol C Tables 4.2.6.8 and 6.1.1.4'

loop_
_exptl_crystal_face_index_h
_exptl_crystal_face_index_k
_exptl_crystal_face_index_l
_exptl_crystal_face_perp_dist
_exptl_oxdiff_crystal_face_indexfrac_h
_exptl_oxdiff_crystal_face_indexfrac_k
_exptl_oxdiff_crystal_face_indexfrac_l
_exptl_oxdiff_crystal_face_x
_exptl_oxdiff_crystal_face_y
_exptl_oxdiff_crystal_face_z
0 1 -1 0.0759 -0.0000 1.0000 -1.0000 -0.0194 0.0018 0.0685
5 1 0 0.1485 5.0000 1.0000 -0.0000 0.4375 -0.0949 0.0657
-5 -1 1 0.1547 -5.0000 -1.0000 1.0000 -0.4253 0.0586 -0.1013
0 -1 1 0.0612 0.0000 -1.0000 1.0000 0.0194 -0.0018 -0.0685
-1 5 5 0.0640 -1.0000 5.0000 5.0000 -0.0631 -0.3427 -0.0202
1 5 -4 0.1084 1.0000 5.0000 -4.0000 0.0044 -0.0396 0.3134
-1 -5 5 0.0934 -1.0000 -5.0000 5.0000 0.0079 0.0032 -0.3490
2 -5 -5 0.0856 2.0000 -5.0000 -5.0000 0.1521 0.3307 0.0267
0 -1 5 0.0661 0.0000 -1.0000 5.0000 0.0684 -0.1472 -0.2109
-1 -5 -4 0.0657 -1.0000 -5.0000 -4.0000 -0.1025 0.3305 -0.0285
0 -5 -4 0.0393 -0.0000 -5.0000 -4.0000 -0.0135 0.3184 -0.0220
1 5 4 0.0460 1.0000 5.0000 4.0000 0.1025 -0.3305 0.0285
0 2 -5 0.0771 -0.0000 2.0000 -5.0000 -0.0755 0.1126 0.2438
0 -1 -1 0.0328 -0.0000 -1.0000 -1.0000 -0.0052 0.0710 0.0027

loop_
_geom_angle_atom_site_label_1
_geom_angle_atom_site_label_2
_geom_angle_atom_site_label_3
_geom_angle
_geom_angle_site_symmetry_3
Cl1 Rh1 Cl2 91.146(15) .
Cl1 Rh1 Cl2 90.909(15) 3_666
Cl2 Rh1 Cl2 83.189(14) 3_666
C1 Rh1 Cl1 156.96(5) .
C1 Rh1 Cl2 111.45(5) .
C1 Rh1 Cl2 96.03(5) 3_666
C1 Rh1 C3 65.87(7) .
C2 Rh1 Cl1 117.75(5) .
C2 Rh1 Cl2 151.11(5) .
C2 Rh1 Cl2 95.61(5) 3_666
C2 Rh1 C1 39.78(7) .
C2 Rh1 C3 39.11(7) .
C2 Rh1 C5 66.03(7) .
C3 Rh1 Cl1 92.64(5) .
C3 Rh1 Cl2 148.34(5) .
C3 Rh1 Cl2 128.12(5) 3_666
C4 Rh1 Cl1 102.80(5) .
C4 Rh1 Cl2 161.06(5) 3_666
C4 Rh1 Cl2 109.17(5) .
C4 Rh1 C1 66.40(7) .
C4 Rh1 C2 66.53(7) .
C4 Rh1 C3 39.51(7) .
C4 Rh1 C5 39.73(7) .
C5 Rh1 Cl1 140.54(5) .
C5 Rh1 Cl2 128.52(5) 3_666
C5 Rh1 Cl2 92.12(5) .
C5 Rh1 C1 38.92(7) .
C5 Rh1 C3 65.78(7) .
Rh1 Cl2 Rh1 96.811(14) 3_666
C2 C1 Rh1 69.48(10) .
C2 C1 C6 125.91(17) .
C5 C1 Rh1 70.46(9) .
C5 C1 C2 107.67(15) .
C5 C1 C6 126.39(18) .
C6 C1 Rh1 126.88(13) .
C1 C2 Rh1 70.73(10) .
C1 C2 C7 126.00(18) .
C3 C2 Rh1 71.38(10) .
C3 C2 C1 108.08(15) .
C3 C2 C7 125.92(18) .
C7 C2 Rh1 123.98(13) .
C2 C3 Rh1 69.52(10) .
C2 C3 C4 108.23(15) .
C2 C3 C8 126.37(17) .
C4 C3 Rh1 69.15(10) .
C4 C3 C8 125.40(17) .
C8 C3 Rh1 127.44(13) .
C3 C4 Rh1 71.33(10) .
C3 C4 C5 107.32(15) .
C3 C4 C9 126.16(17) .
C5 C4 Rh1 70.85(9) .
C5 C4 C9 126.43(16) .
C9 C4 Rh1 125.61(13) .
C1 C5 Rh1 70.62(9) .
C1 C5 C4 108.60(15) .
C1 C5 C10 125.84(16) .
C4 C5 Rh1 69.42(9) .
C4 C5 C10 125.57(16) .
C10 C5 Rh1 125.50(12) .
C1 C6 H6A 109.5 .
C1 C6 H6B 109.5 .
C1 C6 H6C 109.5 .
H6A C6 H6B 109.5 .
H6A C6 H6C 109.5 .
H6B C6 H6C 109.5 .
C2 C7 H7A 109.5 .
C2 C7 H7B 109.5 .
C2 C7 H7C 109.5 .
H7A C7 H7B 109.5 .
H7A C7 H7C 109.5 .
H7B C7 H7C 109.5 .
C3 C8 H8A 109.5 .
C3 C8 H8B 109.5 .
C3 C8 H8C 109.5 .
H8A C8 H8B 109.5 .
H8A C8 H8C 109.5 .
H8B C8 H8C 109.5 .
C4 C9 H9A 109.5 .
C4 C9 H9B 109.5 .
C4 C9 H9C 109.5 .
H9A C9 H9B 109.5 .
H9A C9 H9C 109.5 .
H9B C9 H9C 109.5 .
C5 C10 H10A 109.3 .
C5 C10 H10B 109.3 .
C5 C10 C11 111.58(15) .
H10A C10 H10B 108.0 .
C11 C10 H10A 109.3 .
C11 C10 H10B 109.3 .
C10 C11 H11A 109.7 .
C10 C11 H11B 109.7 .
H11A C11 H11B 108.2 .
C12 C11 C10 109.94(15) .
C12 C11 H11A 109.7 .
C12 C11 H11B 109.7 .
C13 C12 C11 120.56(17) .
C17 C12 C11 120.81(16) .
C17 C12 C13 118.45(17) .
C12 C13 H13 119.6 .
C14 C13 C12 120.87(18) .
C14 C13 H13 119.6 .
C13 C14 H14 120.0 .
C13 C14 C15 120.03(18) .
C15 C14 H14 120.0 .
C14 C15 H15 120.2 .
C16 C15 C14 119.60(18) .
C16 C15 H15 120.2 .
C15 C16 H16 119.7 .
C15 C16 C17 120.55(18) .
C17 C16 H16 119.7 .
C12 C17 C16 120.48(17) .
C12 C17 H17 119.8 .
C16 C17 H17 119.8 .

loop_
_geom_bond_atom_site_label_1
_geom_bond_atom_site_label_2
_geom_bond_distance
_geom_bond_site_symmetry_2
Rh1 Cl1 2.3947(4) .
Rh1 Cl2 2.4586(4) .
Rh1 Cl2 2.4636(4) 3_666
Rh1 C1 2.1413(17) .
Rh1 C2 2.1245(18) .
Rh1 C3 2.1491(18) .
Rh1 C4 2.1199(17) .
Rh1 C5 2.1391(16) .
Cl2 Rh1 2.4636(4) 3_666
C1 C2 1.452(3) .
C1 C5 1.426(2) .
C1 C6 1.499(3) .
C2 C3 1.430(3) .
C2 C7 1.495(3) .
C3 C4 1.443(2) .
C3 C8 1.494(3) .
C4 C5 1.447(2) .
C4 C9 1.496(3) .
C5 C10 1.497(2) .
C6 H6A 0.9800 .
C6 H6B 0.9800 .
C6 H6C 0.9800 .
C7 H7A 0.9800 .
C7 H7B 0.9800 .
C7 H7C 0.9800 .
C8 H8A 0.9800 .
C8 H8B 0.9800 .
C8 H8C 0.9800 .
C9 H9A 0.9800 .
C9 H9B 0.9800 .
C9 H9C 0.9800 .
C10 H10A 0.9900 .
C10 H10B 0.9900 .
C10 C11 1.542(2) .
C11 H11A 0.9900 .
C11 H11B 0.9900 .
C11 C12 1.507(2) .
C12 C13 1.398(3) .
C12 C17 1.396(3) .
C13 H13 0.9500 .
C13 C14 1.391(3) .
C14 H14 0.9500 .
C14 C15 1.392(3) .
C15 H15 0.9500 .
C15 C16 1.380(3) .
C16 H16 0.9500 .
C16 C17 1.396(3) .
C17 H17 0.9500 .

loop_
_geom_torsion_atom_site_label_1
_geom_torsion_atom_site_label_2
_geom_torsion_atom_site_label_3
_geom_torsion_atom_site_label_4
_geom_torsion
Rh1 C1 C2 C3 61.97(12)
Rh1 C1 C2 C7 -118.55(18)
Rh1 C1 C5 C4 -59.24(12)
Rh1 C1 C5 C10 120.35(17)
Rh1 C2 C3 C4 58.47(12)
Rh1 C2 C3 C8 -122.07(18)
Rh1 C3 C4 C5 62.09(12)
Rh1 C3 C4 C9 -120.95(18)
Rh1 C4 C5 C1 59.98(12)
Rh1 C4 C5 C10 -119.61(17)
Rh1 C5 C10 C11 176.10(12)
C1 C2 C3 Rh1 -61.56(12)
C1 C2 C3 C4 -3.09(19)
C1 C2 C3 C8 176.37(17)
C1 C5 C10 C11 85.4(2)
C2 C1 C5 Rh1 59.77(12)
C2 C1 C5 C4 0.53(19)
C2 C1 C5 C10 -179.87(16)
C2 C3 C4 Rh1 -58.69(12)
C2 C3 C4 C5 3.40(19)
C2 C3 C4 C9 -179.65(17)
C3 C4 C5 Rh1 -62.41(12)
C3 C4 C5 C1 -2.42(19)
C3 C4 C5 C10 177.99(16)
C4 C5 C10 C11 -95.1(2)
C5 C1 C2 Rh1 -60.39(12)
C5 C1 C2 C3 1.58(19)
C5 C1 C2 C7 -178.94(17)
C5 C10 C11 C12 178.89(15)
C6 C1 C2 Rh1 121.34(18)
C6 C1 C2 C3 -176.69(17)
C6 C1 C2 C7 2.8(3)
C6 C1 C5 Rh1 -121.96(18)
C6 C1 C5 C4 178.80(17)
C6 C1 C5 C10 -1.6(3)
C7 C2 C3 Rh1 118.96(18)
C7 C2 C3 C4 177.43(17)
C7 C2 C3 C8 -3.1(3)
C8 C3 C4 Rh1 121.84(18)
C8 C3 C4 C5 -176.07(17)
C8 C3 C4 C9 0.9(3)
C9 C4 C5 Rh1 120.65(19)
C9 C4 C5 C1 -179.37(17)
C9 C4 C5 C10 1.0(3)
C10 C11 C12 C13 77.1(2)
C10 C11 C12 C17 -97.9(2)
C11 C12 C13 C14 -173.67(17)
C11 C12 C17 C16 173.62(17)
C12 C13 C14 C15 -0.2(3)
C13 C12 C17 C16 -1.5(3)
C13 C14 C15 C16 -1.1(3)
C14 C15 C16 C17 1.0(3)
C15 C16 C17 C12 0.3(3)
C17 C12 C13 C14 1.4(3)
